data_7105072
loop_
_publ_author_name
'Szostak, Michal'
'Aub\'e, Jeffrey'

_publ_section_title
;
 Synthesis and rearrangement of a bridged thioamide.
;
_journal_issue 46
_journal_name_full 'Chemical communications (Cambridge, England)'
_journal_page_first 7122
_journal_page_last 7124
_journal_paper_doi 10.1039/b917508c
_journal_year 2009
_chemical_formula_sum 'C20.5 H30.5 Cl1.5 I N S'
_chemical_formula_weight 503.09
_chemical_name_systematic
;
?
;
_space_group_IT_number 4
_symmetry_cell_setting monoclinic
_symmetry_space_group_name_Hall 'P 2yb'
_symmetry_space_group_name_H-M 'P 1 21 1'
_atom_sites_solution_hydrogens geom
_atom_sites_solution_primary direct
_atom_sites_solution_secondary difmap
_audit_creation_method SHELXL-97
_cell_angle_alpha 90.00
_cell_angle_beta 94.5200(10)
_cell_angle_gamma 90.00
_cell_formula_units_Z 4
_cell_length_a 9.6036(5)
_cell_length_b 12.2354(6)
_cell_length_c 18.6396(9)
_cell_measurement_reflns_used 9815
_cell_measurement_temperature 100(2)
_cell_measurement_theta_max 30.37
_cell_measurement_theta_min 2.13
_cell_volume 2183.41(19)
_computing_cell_refinement 'Bruker SAINT'
_computing_data_collection 'Bruker SMART'
_computing_data_reduction 'Bruker SAINT'
_computing_molecular_graphics 'Bruker SHELXTL'
_computing_publication_material 'Bruker SHELXTL'
_computing_structure_refinement 'Bruker SHELXTL'
_computing_structure_solution 'Bruker SHELXTL'
_diffrn_ambient_temperature 100(2)
_diffrn_measured_fraction_theta_full 0.987
_diffrn_measured_fraction_theta_max 0.987
_diffrn_measurement_device_type 'Bruker SMART APEX CCD area detector'
_diffrn_measurement_method 'phi and omega scans'
_diffrn_radiation_monochromator graphite
_diffrn_radiation_source 'fine-focus sealed tube'
_diffrn_radiation_type MoK\a
_diffrn_radiation_wavelength 0.71073
_diffrn_reflns_av_R_equivalents 0.0425
_diffrn_reflns_av_sigmaI/netI 0.0588
_diffrn_reflns_limit_h_max 13
_diffrn_reflns_limit_h_min -13
_diffrn_reflns_limit_k_max 17
_diffrn_reflns_limit_k_min -17
_diffrn_reflns_limit_l_max 26
_diffrn_reflns_limit_l_min -26
_diffrn_reflns_number 26417
_diffrn_reflns_theta_full 30.51
_diffrn_reflns_theta_max 30.51
_diffrn_reflns_theta_min 2.32
_diffrn_standards_decay_% 0.00
_exptl_absorpt_coefficient_mu 1.750
_exptl_absorpt_correction_T_max 1.000
_exptl_absorpt_correction_T_min 0.770
_exptl_absorpt_correction_type multi-scan
_exptl_crystal_colour Yellow-brown
_exptl_crystal_density_diffrn 1.530
_exptl_crystal_density_method 'not measured'
_exptl_crystal_description 'Rectangular parallelepiped'
_exptl_crystal_F_000 1020
_exptl_crystal_size_max 0.34
_exptl_crystal_size_mid 0.10
_exptl_crystal_size_min 0.03
_refine_diff_density_max 2.661
_refine_diff_density_min -0.926
_refine_diff_density_rms 0.142
_refine_ls_abs_structure_details 'Flack H D (1983), Acta Cryst. A39, 876-881'
_refine_ls_abs_structure_Flack 0.0(12)
_refine_ls_extinction_method none
_refine_ls_goodness_of_fit_ref 1.040
_refine_ls_hydrogen_treatment noref
_refine_ls_matrix_type full
_refine_ls_number_parameters 460
_refine_ls_number_reflns 12766
_refine_ls_number_restraints 1
_refine_ls_restrained_S_all 1.040
_refine_ls_R_factor_all 0.0486
_refine_ls_R_factor_gt 0.0469
_refine_ls_shift/su_max 0.001
_refine_ls_shift/su_mean 0.000
_refine_ls_structure_factor_coef Fsqd
_refine_ls_weighting_details 'calc w=1/[\s^2^(Fo^2^)+(0.0539P)^2^+0.0000P] where P=(Fo^2^+2Fc^2^)/3'
_refine_ls_weighting_scheme calc
_refine_ls_wR_factor_gt 0.1059
_refine_ls_wR_factor_ref 0.1070
_reflns_number_gt 12378
_reflns_number_total 12766
_reflns_threshold_expression >2sigma(I)
_cod_data_source_file b917508c.txt
_cod_data_source_block k35g
_cod_depositor_comments
;
The following automatic conversions were performed:
'_symmetry_cell_setting' value 'Monoclinic' changed to 'monoclinic'
according to '/home/saulius/struct/CIF-dictionaries/cif_core.dic'
dictionary named 'cif_core.dic' version 2.4.1 from 2010-06-29.

Automatic conversion script
Id: cif_fix_enum 1527 2010-12-29 10:47:43Z saulius 
;
_cod_original_sg_symbol_H-M P2(1)
_cod_original_formula_sum 'C20.50 H30.50 Cl1.50 I N S'
_cod_database_code 7105072

loop_
_symmetry_equiv_pos_as_xyz
'x, y, z'
'-x, y+1/2, -z'

loop_
_atom_site_label
_atom_site_type_symbol
_atom_site_fract_x
_atom_site_fract_y
_atom_site_fract_z
_atom_site_U_iso_or_equiv
_atom_site_adp_type
_atom_site_occupancy
_atom_site_symmetry_multiplicity
_atom_site_calc_flag
_atom_site_refinement_flags
_atom_site_disorder_assembly
_atom_site_disorder_group
I1 I 0.22294(3) 0.13843(2) 0.522828(15) 0.02045(7) Uani 1 1 d . . .
I2 I 0.78338(3) 0.99286(2) -0.030282(15) 0.02228(7) Uani 1 1 d . . .
S1 S 0.05684(11) 0.43067(9) 0.30625(6) 0.0177(2) Uani 1 1 d . . .
N1 N 0.0634(4) 0.4192(3) 0.44432(19) 0.0154(7) Uani 1 1 d . . .
C1 C 0.1925(4) 0.4578(4) 0.2469(2) 0.0182(8) Uani 1 1 d . . .
H1A H 0.1499 0.4633 0.1969 0.022 Uiso 1 1 calc R . .
H1B H 0.2362 0.5291 0.2598 0.022 Uiso 1 1 calc R . .
C2 C 0.3057(5) 0.3695(4) 0.2502(2) 0.0190(8) Uani 1 1 d . . .
H2A H 0.3779 0.3898 0.2175 0.023 Uiso 1 1 calc R . .
H2B H 0.2636 0.2994 0.2331 0.023 Uiso 1 1 calc R . .
C3 C 0.3755(4) 0.3539(3) 0.3270(2) 0.0154(7) Uani 1 1 d . . .
H3 H 0.3091 0.3121 0.3553 0.018 Uiso 1 1 calc R . .
C4 C 0.3973(4) 0.4668(3) 0.3623(2) 0.0117(7) Uani 1 1 d . . .
H4A H 0.4100 0.5208 0.3237 0.014 Uiso 1 1 calc R . .
H4B H 0.4856 0.4646 0.3935 0.014 Uiso 1 1 calc R . .
C5 C 0.2786(4) 0.5101(3) 0.4087(2) 0.0115(7) Uani 1 1 d . . .
C6 C 0.1365(4) 0.4529(3) 0.3929(2) 0.0144(8) Uani 1 1 d . . .
C7 C 0.3294(4) 0.4862(4) 0.4876(2) 0.0158(7) Uani 1 1 d . . .
H7A H 0.3530 0.4078 0.4931 0.019 Uiso 1 1 calc R . .
H7B H 0.4149 0.5292 0.5010 0.019 Uiso 1 1 calc R . .
C8 C 0.2179(4) 0.5154(4) 0.5371(2) 0.0156(8) Uani 1 1 d . . .
H8A H 0.2554 0.5079 0.5879 0.019 Uiso 1 1 calc R . .
H8B H 0.1882 0.5922 0.5290 0.019 Uiso 1 1 calc R . .
C9 C 0.0947(4) 0.4399(4) 0.5222(2) 0.0180(8) Uani 1 1 d . . .
H9A H 0.1145 0.3695 0.5471 0.022 Uiso 1 1 calc R . .
H9B H 0.0116 0.4725 0.5420 0.022 Uiso 1 1 calc R . .
C10 C 0.5137(4) 0.2871(4) 0.3277(2) 0.0165(8) Uani 1 1 d . . .
C11 C 0.4864(5) 0.1799(4) 0.2861(3) 0.0296(11) Uani 1 1 d . . .
H11A H 0.5693 0.1332 0.2923 0.044 Uiso 1 1 calc R . .
H11B H 0.4656 0.1960 0.2349 0.044 Uiso 1 1 calc R . .
H11C H 0.4067 0.1421 0.3046 0.044 Uiso 1 1 calc R . .
C12 C 0.5610(5) 0.2577(4) 0.4062(2) 0.0218(9) Uani 1 1 d . . .
H12A H 0.6452 0.2123 0.4072 0.033 Uiso 1 1 calc R . .
H12B H 0.4865 0.2172 0.4275 0.033 Uiso 1 1 calc R . .
H12C H 0.5815 0.3248 0.4337 0.033 Uiso 1 1 calc R . .
C13 C 0.6307(4) 0.3508(4) 0.2955(2) 0.0208(9) Uani 1 1 d . . .
H13A H 0.7144 0.3050 0.2960 0.031 Uiso 1 1 calc R . .
H13B H 0.6517 0.4169 0.3241 0.031 Uiso 1 1 calc R . .
H13C H 0.6009 0.3714 0.2458 0.031 Uiso 1 1 calc R . .
C14 C -0.0698(4) 0.3605(4) 0.4305(3) 0.0213(9) Uani 1 1 d . . .
H14A H -0.0624 0.3087 0.3908 0.032 Uiso 1 1 calc R . .
H14B H -0.1447 0.4130 0.4175 0.032 Uiso 1 1 calc R . .
H14C H -0.0911 0.3205 0.4739 0.032 Uiso 1 1 calc R . .
C15 C 0.2622(4) 0.6336(4) 0.39768(19) 0.0142(7) Uani 1 1 d . . .
C16 C 0.3831(4) 0.6985(3) 0.4088(2) 0.0157(8) Uani 1 1 d . . .
H16 H 0.4704 0.6645 0.4217 0.019 Uiso 1 1 calc R . .
C17 C 0.3767(5) 0.8114(3) 0.4011(2) 0.0183(8) Uani 1 1 d . . .
H17 H 0.4589 0.8541 0.4097 0.022 Uiso 1 1 calc R . .
C18 C 0.2509(5) 0.8615(4) 0.3808(2) 0.0213(9) Uani 1 1 d . . .
H18 H 0.2464 0.9386 0.3751 0.026 Uiso 1 1 calc R . .
C19 C 0.1299(5) 0.7978(4) 0.3687(2) 0.0225(10) Uani 1 1 d . . .
H19 H 0.0434 0.8319 0.3538 0.027 Uiso 1 1 calc R . .
C20 C 0.1357(5) 0.6861(4) 0.3782(2) 0.0178(8) Uani 1 1 d . . .
H20 H 0.0524 0.6442 0.3715 0.021 Uiso 1 1 calc R . .
S2 S 0.90753(11) 0.68157(9) 0.19977(6) 0.0165(2) Uani 1 1 d . . .
N2 N 0.8989(4) 0.7000(3) 0.06179(18) 0.0139(6) Uani 1 1 d . . .
C21 C 0.7747(4) 0.6463(4) 0.2589(2) 0.0170(8) Uani 1 1 d . . .
H21A H 0.7370 0.5731 0.2458 0.020 Uiso 1 1 calc R . .
H21B H 0.8174 0.6425 0.3090 0.020 Uiso 1 1 calc R . .
C22 C 0.6549(4) 0.7287(3) 0.2553(2) 0.0164(8) Uani 1 1 d . . .
H22A H 0.6908 0.8001 0.2736 0.020 Uiso 1 1 calc R . .
H22B H 0.5833 0.7038 0.2871 0.020 Uiso 1 1 calc R . .
C23 C 0.5860(4) 0.7438(3) 0.1781(2) 0.0140(7) Uani 1 1 d . . .
H23 H 0.6527 0.7869 0.1507 0.017 Uiso 1 1 calc R . .
C24 C 0.5718(4) 0.6303(3) 0.14263(19) 0.0124(7) Uani 1 1 d . . .
H24A H 0.4838 0.6289 0.1112 0.015 Uiso 1 1 calc R . .
H24B H 0.5631 0.5753 0.1809 0.015 Uiso 1 1 calc R . .
C25 C 0.6947(4) 0.5944(3) 0.0965(2) 0.0138(8) Uani 1 1 d . . .
C26 C 0.8297(4) 0.6610(3) 0.1133(2) 0.0135(8) Uani 1 1 d . . .
C27 C 0.6404(4) 0.6189(3) 0.0169(2) 0.0143(8) Uani 1 1 d . . .
H27A H 0.5588 0.5720 0.0030 0.017 Uiso 1 1 calc R . .
H27B H 0.6102 0.6961 0.0125 0.017 Uiso 1 1 calc R . .
C28 C 0.7551(5) 0.5974(4) -0.0334(2) 0.0183(9) Uani 1 1 d . . .
H28A H 0.7911 0.5220 -0.0265 0.022 Uiso 1 1 calc R . .
H28B H 0.7175 0.6056 -0.0841 0.022 Uiso 1 1 calc R . .
C29 C 0.8714(4) 0.6792(4) -0.0161(2) 0.0149(8) Uani 1 1 d . . .
H29A H 0.9580 0.6516 -0.0353 0.018 Uiso 1 1 calc R . .
H29B H 0.8465 0.7490 -0.0407 0.018 Uiso 1 1 calc R . .
C30 C 0.4462(4) 0.8083(3) 0.1742(2) 0.0154(8) Uani 1 1 d . . .
C31 C 0.4686(5) 0.9170(4) 0.2159(3) 0.0256(10) Uani 1 1 d . . .
H31A H 0.3818 0.9595 0.2118 0.038 Uiso 1 1 calc R . .
H31B H 0.5430 0.9590 0.1955 0.038 Uiso 1 1 calc R . .
H31C H 0.4952 0.9014 0.2667 0.038 Uiso 1 1 calc R . .
C32 C 0.4009(5) 0.8346(4) 0.0960(2) 0.0209(9) Uani 1 1 d . . .
H32A H 0.3882 0.7665 0.0686 0.031 Uiso 1 1 calc R . .
H32B H 0.4728 0.8792 0.0755 0.031 Uiso 1 1 calc R . .
H32C H 0.3126 0.8751 0.0935 0.031 Uiso 1 1 calc R . .
C33 C 0.3294(4) 0.7422(4) 0.2064(2) 0.0181(8) Uani 1 1 d . . .
H33A H 0.3106 0.6757 0.1780 0.027 Uiso 1 1 calc R . .
H33B H 0.2444 0.7866 0.2055 0.027 Uiso 1 1 calc R . .
H33C H 0.3590 0.7223 0.2562 0.027 Uiso 1 1 calc R . .
C34 C 1.0252(4) 0.7683(4) 0.0769(3) 0.0221(9) Uani 1 1 d . . .
H34A H 1.0088 0.8210 0.1149 0.033 Uiso 1 1 calc R . .
H34B H 1.0456 0.8076 0.0331 0.033 Uiso 1 1 calc R . .
H34C H 1.1046 0.7215 0.0926 0.033 Uiso 1 1 calc R . .
C35 C 0.7230(4) 0.4717(3) 0.1048(2) 0.0134(8) Uani 1 1 d . . .
C36 C 0.6111(5) 0.3985(4) 0.0971(2) 0.0168(8) Uani 1 1 d . . .
H36 H 0.5182 0.4252 0.0897 0.020 Uiso 1 1 calc R . .
C37 C 0.6356(5) 0.2872(4) 0.1005(2) 0.0190(8) Uani 1 1 d . . .
H37 H 0.5587 0.2383 0.0937 0.023 Uiso 1 1 calc R . .
C38 C 0.7676(5) 0.2453(4) 0.1132(2) 0.0223(9) Uani 1 1 d . . .
H38 H 0.7824 0.1687 0.1164 0.027 Uiso 1 1 calc R . .
C39 C 0.8790(5) 0.3176(4) 0.1214(2) 0.0211(9) Uani 1 1 d . . .
H39 H 0.9710 0.2898 0.1304 0.025 Uiso 1 1 calc R . .
C40 C 0.8583(4) 0.4302(4) 0.1166(2) 0.0156(8) Uani 1 1 d . . .
H40 H 0.9360 0.4785 0.1214 0.019 Uiso 1 1 calc R . .
Cl1S Cl -0.15804(14) 0.00407(14) 0.25458(7) 0.0411(3) Uani 1 1 d . . .
Cl2S Cl 0.09347(13) 0.07207(12) 0.19249(7) 0.0346(3) Uani 1 1 d . . .
Cl3S Cl 0.05999(12) 0.11711(9) 0.34207(6) 0.0245(2) Uani 1 1 d . . .
C1S C -0.0252(5) 0.1035(4) 0.2561(2) 0.0238(9) Uani 1 1 d . . .
H1S H -0.0696 0.1753 0.2425 0.029 Uiso 1 1 calc R . .

loop_
_atom_site_aniso_label
_atom_site_aniso_U_11
_atom_site_aniso_U_22
_atom_site_aniso_U_33
_atom_site_aniso_U_23
_atom_site_aniso_U_13
_atom_site_aniso_U_12
I1 0.01681(13) 0.02044(14) 0.02409(14) -0.00052(11) 0.00149(10) -0.00306(11)
I2 0.01687(13) 0.02186(15) 0.02784(15) -0.00177(12) 0.00001(11) 0.00229(11)
S1 0.0139(4) 0.0199(5) 0.0184(5) -0.0018(4) -0.0040(4) -0.0024(4)
N1 0.0130(16) 0.0123(16) 0.0206(17) -0.0021(13) -0.0001(13) 0.0004(12)
C1 0.0169(19) 0.022(2) 0.0154(18) 0.0038(15) -0.0012(15) -0.0005(16)
C2 0.020(2) 0.020(2) 0.0160(19) -0.0033(15) -0.0007(15) -0.0003(16)
C3 0.0173(18) 0.0130(18) 0.0160(18) -0.0020(14) 0.0016(14) 0.0024(15)
C4 0.0119(16) 0.0090(17) 0.0138(17) -0.0001(12) -0.0027(13) -0.0003(13)
C5 0.0129(17) 0.0057(17) 0.0160(17) 0.0022(13) 0.0017(13) 0.0014(13)
C6 0.0108(17) 0.0141(18) 0.0176(19) -0.0022(15) -0.0024(14) 0.0021(14)
C7 0.0114(16) 0.021(2) 0.0152(16) -0.0014(16) 0.0004(13) -0.0010(16)
C8 0.020(2) 0.011(2) 0.0147(17) -0.0024(14) -0.0030(15) -0.0015(15)
C9 0.019(2) 0.019(2) 0.0161(19) 0.0020(16) 0.0054(15) -0.0020(16)
C10 0.0152(18) 0.0136(18) 0.0214(19) -0.0018(16) 0.0052(15) 0.0015(15)
C11 0.024(2) 0.021(2) 0.044(3) -0.007(2) 0.005(2) 0.0059(19)
C12 0.020(2) 0.018(2) 0.027(2) 0.0099(17) -0.0002(17) 0.0050(16)
C13 0.016(2) 0.024(2) 0.023(2) -0.0023(18) 0.0005(16) -0.0014(17)
C14 0.017(2) 0.019(2) 0.028(2) -0.0040(17) 0.0014(17) -0.0061(16)
C15 0.0151(17) 0.0153(18) 0.0123(15) -0.0014(15) 0.0013(13) 0.0027(16)
C16 0.0161(18) 0.015(2) 0.0150(18) -0.0019(15) -0.0028(14) 0.0000(15)
C17 0.022(2) 0.015(2) 0.0180(19) -0.0050(15) 0.0015(16) -0.0037(16)
C18 0.035(3) 0.0104(18) 0.019(2) -0.0006(15) 0.0038(18) 0.0039(17)
C19 0.029(2) 0.022(2) 0.017(2) 0.0026(18) 0.0033(17) 0.0101(19)
C20 0.0159(19) 0.019(2) 0.019(2) -0.0022(16) 0.0056(15) 0.0010(16)
S2 0.0120(4) 0.0214(5) 0.0153(4) -0.0020(4) -0.0039(3) -0.0002(4)
N2 0.0131(15) 0.0127(16) 0.0156(16) 0.0003(12) -0.0014(12) -0.0028(12)
C21 0.0160(18) 0.021(2) 0.0128(16) 0.0012(17) -0.0033(13) -0.0001(17)
C22 0.0154(19) 0.0156(19) 0.0173(19) -0.0025(15) -0.0044(15) 0.0019(15)
C23 0.0160(18) 0.0124(18) 0.0127(17) -0.0005(14) -0.0038(14) 0.0023(14)
C24 0.0132(16) 0.0090(17) 0.0151(16) -0.0021(14) 0.0012(12) -0.0023(14)
C25 0.0161(19) 0.0156(19) 0.0092(17) 0.0010(14) -0.0026(14) 0.0000(15)
C26 0.0115(17) 0.015(2) 0.0130(17) -0.0025(14) -0.0032(13) 0.0027(14)
C27 0.0143(17) 0.0141(19) 0.0140(16) 0.0030(13) -0.0027(13) -0.0004(14)
C28 0.017(2) 0.023(2) 0.0142(19) -0.0048(16) -0.0022(15) -0.0032(17)
C29 0.0119(17) 0.0178(19) 0.0148(18) 0.0012(15) 0.0001(14) -0.0006(15)
C30 0.0134(18) 0.0101(17) 0.022(2) -0.0033(14) -0.0045(15) 0.0000(14)
C31 0.022(2) 0.018(2) 0.037(3) -0.0068(19) 0.0037(19) 0.0034(17)
C32 0.017(2) 0.018(2) 0.027(2) 0.0061(17) -0.0006(17) 0.0031(16)
C33 0.0155(19) 0.018(2) 0.020(2) -0.0032(16) 0.0012(15) -0.0020(15)
C34 0.0154(19) 0.021(2) 0.029(2) 0.0029(17) -0.0014(17) -0.0049(17)
C35 0.0173(18) 0.012(2) 0.0107(16) -0.0028(13) 0.0015(13) 0.0000(14)
C36 0.0157(19) 0.019(2) 0.0155(18) -0.0021(15) -0.0002(15) -0.0011(16)
C37 0.030(2) 0.0151(19) 0.0114(17) -0.0015(15) -0.0002(16) 0.0014(17)
C38 0.033(2) 0.0114(19) 0.022(2) -0.0005(16) -0.0021(18) 0.0065(17)
C39 0.026(2) 0.019(2) 0.018(2) -0.0002(16) 0.0032(17) 0.0081(18)
C40 0.0145(18) 0.017(2) 0.0146(18) -0.0001(15) 0.0000(14) 0.0042(15)
Cl1S 0.0303(6) 0.0529(8) 0.0400(7) 0.0029(7) 0.0027(5) -0.0152(6)
Cl2S 0.0294(6) 0.0470(8) 0.0288(6) 0.0017(5) 0.0109(5) 0.0063(5)
Cl3S 0.0306(6) 0.0188(5) 0.0241(5) 0.0029(4) 0.0020(4) 0.0020(4)
C1S 0.024(2) 0.023(2) 0.025(2) 0.0027(17) 0.0073(17) 0.0049(17)

loop_
_atom_type_symbol
_atom_type_description
_atom_type_scat_dispersion_real
_atom_type_scat_dispersion_imag
_atom_type_scat_source
C C 0.0033 0.0016 'International Tables Vol C Tables 4.2.6.8 and 6.1.1.4'
H H 0.0000 0.0000 'International Tables Vol C Tables 4.2.6.8 and 6.1.1.4'
N N 0.0061 0.0033 'International Tables Vol C Tables 4.2.6.8 and 6.1.1.4'
S S 0.1246 0.1234 'International Tables Vol C Tables 4.2.6.8 and 6.1.1.4'
Cl Cl 0.1484 0.1585 'International Tables Vol C Tables 4.2.6.8 and 6.1.1.4'
I I -0.4742 1.8119 'International Tables Vol C Tables 4.2.6.8 and 6.1.1.4'

loop_
_geom_angle_atom_site_label_1
_geom_angle_atom_site_label_2
_geom_angle_atom_site_label_3
_geom_angle
_geom_angle_site_symmetry_1
_geom_angle_site_symmetry_3
_geom_angle_publ_flag
C6 S1 C1 104.6(2) . . ?
C6 N1 C14 122.5(4) . . ?
C6 N1 C9 126.1(4) . . ?
C14 N1 C9 111.2(3) . . ?
C2 C1 S1 113.0(3) . . ?
C2 C1 H1A 109.0 . . ?
S1 C1 H1A 109.0 . . ?
C2 C1 H1B 109.0 . . ?
S1 C1 H1B 109.0 . . ?
H1A C1 H1B 107.8 . . ?
C1 C2 C3 112.3(3) . . ?
C1 C2 H2A 109.1 . . ?
C3 C2 H2A 109.1 . . ?
C1 C2 H2B 109.1 . . ?
C3 C2 H2B 109.1 . . ?
H2A C2 H2B 107.9 . . ?
C4 C3 C2 108.7(3) . . ?
C4 C3 C10 112.3(3) . . ?
C2 C3 C10 112.4(3) . . ?
C4 C3 H3 107.7 . . ?
C2 C3 H3 107.7 . . ?
C10 C3 H3 107.7 . . ?
C3 C4 C5 117.2(3) . . ?
C3 C4 H4A 108.0 . . ?
C5 C4 H4A 108.0 . . ?
C3 C4 H4B 108.0 . . ?
C5 C4 H4B 108.0 . . ?
H4A C4 H4B 107.2 . . ?
C15 C5 C6 110.0(3) . . ?
C15 C5 C7 109.6(3) . . ?
C6 C5 C7 107.8(3) . . ?
C15 C5 C4 109.2(3) . . ?
C6 C5 C4 114.2(3) . . ?
C7 C5 C4 105.8(3) . . ?
N1 C6 C5 121.7(4) . . ?
N1 C6 S1 114.1(3) . . ?
C5 C6 S1 124.2(3) . . ?
C8 C7 C5 110.6(3) . . ?
C8 C7 H7A 109.5 . . ?
C5 C7 H7A 109.5 . . ?
C8 C7 H7B 109.5 . . ?
C5 C7 H7B 109.5 . . ?
H7A C7 H7B 108.1 . . ?
C9 C8 C7 109.0(3) . . ?
C9 C8 H8A 109.9 . . ?
C7 C8 H8A 109.9 . . ?
C9 C8 H8B 109.9 . . ?
C7 C8 H8B 109.9 . . ?
H8A C8 H8B 108.3 . . ?
N1 C9 C8 112.4(3) . . ?
N1 C9 H9A 109.1 . . ?
C8 C9 H9A 109.1 . . ?
N1 C9 H9B 109.1 . . ?
C8 C9 H9B 109.1 . . ?
H9A C9 H9B 107.9 . . ?
C13 C10 C11 109.8(4) . . ?
C13 C10 C12 108.7(4) . . ?
C11 C10 C12 107.8(4) . . ?
C13 C10 C3 112.4(4) . . ?
C11 C10 C3 109.4(3) . . ?
C12 C10 C3 108.6(3) . . ?
C10 C11 H11A 109.5 . . ?
C10 C11 H11B 109.5 . . ?
H11A C11 H11B 109.5 . . ?
C10 C11 H11C 109.5 . . ?
H11A C11 H11C 109.5 . . ?
H11B C11 H11C 109.5 . . ?
C10 C12 H12A 109.5 . . ?
C10 C12 H12B 109.5 . . ?
H12A C12 H12B 109.5 . . ?
C10 C12 H12C 109.5 . . ?
H12A C12 H12C 109.5 . . ?
H12B C12 H12C 109.5 . . ?
C10 C13 H13A 109.5 . . ?
C10 C13 H13B 109.5 . . ?
H13A C13 H13B 109.5 . . ?
C10 C13 H13C 109.5 . . ?
H13A C13 H13C 109.5 . . ?
H13B C13 H13C 109.5 . . ?
N1 C14 H14A 109.5 . . ?
N1 C14 H14B 109.5 . . ?
H14A C14 H14B 109.5 . . ?
N1 C14 H14C 109.5 . . ?
H14A C14 H14C 109.5 . . ?
H14B C14 H14C 109.5 . . ?
C20 C15 C16 118.0(4) . . ?
C20 C15 C5 124.5(4) . . ?
C16 C15 C5 117.5(3) . . ?
C17 C16 C15 121.1(4) . . ?
C17 C16 H16 119.5 . . ?
C15 C16 H16 119.5 . . ?
C18 C17 C16 120.0(4) . . ?
C18 C17 H17 120.0 . . ?
C16 C17 H17 120.0 . . ?
C17 C18 C19 119.6(4) . . ?
C17 C18 H18 120.2 . . ?
C19 C18 H18 120.2 . . ?
C20 C19 C18 120.3(4) . . ?
C20 C19 H19 119.8 . . ?
C18 C19 H19 119.8 . . ?
C19 C20 C15 121.0(4) . . ?
C19 C20 H20 119.5 . . ?
C15 C20 H20 119.5 . . ?
C26 S2 C21 105.00(19) . . ?
C26 N2 C29 126.9(3) . . ?
C26 N2 C34 121.7(4) . . ?
C29 N2 C34 111.4(3) . . ?
C22 C21 S2 112.5(3) . . ?
C22 C21 H21A 109.1 . . ?
S2 C21 H21A 109.1 . . ?
C22 C21 H21B 109.1 . . ?
S2 C21 H21B 109.1 . . ?
H21A C21 H21B 107.8 . . ?
C21 C22 C23 112.7(3) . . ?
C21 C22 H22A 109.1 . . ?
C23 C22 H22A 109.1 . . ?
C21 C22 H22B 109.1 . . ?
C23 C22 H22B 109.1 . . ?
H22A C22 H22B 107.8 . . ?
C24 C23 C22 108.0(3) . . ?
C24 C23 C30 113.0(3) . . ?
C22 C23 C30 114.2(3) . . ?
C24 C23 H23 107.1 . . ?
C22 C23 H23 107.1 . . ?
C30 C23 H23 107.1 . . ?
C23 C24 C25 116.2(3) . . ?
C23 C24 H24A 108.2 . . ?
C25 C24 H24A 108.2 . . ?
C23 C24 H24B 108.2 . . ?
C25 C24 H24B 108.2 . . ?
H24A C24 H24B 107.4 . . ?
C35 C25 C26 111.0(3) . . ?
C35 C25 C27 109.1(3) . . ?
C26 C25 C27 107.7(3) . . ?
C35 C25 C24 110.7(3) . . ?
C26 C25 C24 113.2(3) . . ?
C27 C25 C24 104.9(3) . . ?
N2 C26 C25 120.9(3) . . ?
N2 C26 S2 115.0(3) . . ?
C25 C26 S2 123.9(3) . . ?
C28 C27 C25 110.4(3) . . ?
C28 C27 H27A 109.6 . . ?
C25 C27 H27A 109.6 . . ?
C28 C27 H27B 109.6 . . ?
C25 C27 H27B 109.6 . . ?
H27A C27 H27B 108.1 . . ?
C29 C28 C27 108.2(4) . . ?
C29 C28 H28A 110.1 . . ?
C27 C28 H28A 110.1 . . ?
C29 C28 H28B 110.1 . . ?
C27 C28 H28B 110.1 . . ?
H28A C28 H28B 108.4 . . ?
N2 C29 C28 113.2(3) . . ?
N2 C29 H29A 108.9 . . ?
C28 C29 H29A 108.9 . . ?
N2 C29 H29B 108.9 . . ?
C28 C29 H29B 108.9 . . ?
H29A C29 H29B 107.7 . . ?
C32 C30 C33 108.8(3) . . ?
C32 C30 C31 108.5(4) . . ?
C33 C30 C31 109.4(4) . . ?
C32 C30 C23 109.5(3) . . ?
C33 C30 C23 111.6(3) . . ?
C31 C30 C23 109.1(3) . . ?
C30 C31 H31A 109.5 . . ?
C30 C31 H31B 109.5 . . ?
H31A C31 H31B 109.5 . . ?
C30 C31 H31C 109.5 . . ?
H31A C31 H31C 109.5 . . ?
H31B C31 H31C 109.5 . . ?
C30 C32 H32A 109.5 . . ?
C30 C32 H32B 109.5 . . ?
H32A C32 H32B 109.5 . . ?
C30 C32 H32C 109.5 . . ?
H32A C32 H32C 109.5 . . ?
H32B C32 H32C 109.5 . . ?
C30 C33 H33A 109.5 . . ?
C30 C33 H33B 109.5 . . ?
H33A C33 H33B 109.5 . . ?
C30 C33 H33C 109.5 . . ?
H33A C33 H33C 109.5 . . ?
H33B C33 H33C 109.5 . . ?
N2 C34 H34A 109.5 . . ?
N2 C34 H34B 109.5 . . ?
H34A C34 H34B 109.5 . . ?
N2 C34 H34C 109.5 . . ?
H34A C34 H34C 109.5 . . ?
H34B C34 H34C 109.5 . . ?
C40 C35 C36 118.8(4) . . ?
C40 C35 C25 121.9(4) . . ?
C36 C35 C25 119.2(4) . . ?
C37 C36 C35 120.0(4) . . ?
C37 C36 H36 120.0 . . ?
C35 C36 H36 120.0 . . ?
C38 C37 C36 121.8(4) . . ?
C38 C37 H37 119.1 . . ?
C36 C37 H37 119.1 . . ?
C37 C38 C39 118.4(4) . . ?
C37 C38 H38 120.8 . . ?
C39 C38 H38 120.8 . . ?
C38 C39 C40 121.2(4) . . ?
C38 C39 H39 119.4 . . ?
C40 C39 H39 119.4 . . ?
C39 C40 C35 119.7(4) . . ?
C39 C40 H40 120.2 . . ?
C35 C40 H40 120.2 . . ?
Cl3S C1S Cl2S 111.0(3) . . ?
Cl3S C1S Cl1S 111.5(2) . . ?
Cl2S C1S Cl1S 110.3(3) . . ?
Cl3S C1S H1S 108.0 . . ?
Cl2S C1S H1S 108.0 . . ?
Cl1S C1S H1S 108.0 . . ?

loop_
_geom_bond_atom_site_label_1
_geom_bond_atom_site_label_2
_geom_bond_distance
_geom_bond_site_symmetry_2
_geom_bond_publ_flag
S1 C6 1.752(4) . ?
S1 C1 1.805(4) . ?
N1 C6 1.299(5) . ?
N1 C14 1.472(5) . ?
N1 C9 1.481(5) . ?
C1 C2 1.530(6) . ?
C1 H1A 0.9900 . ?
C1 H1B 0.9900 . ?
C2 C3 1.543(6) . ?
C2 H2A 0.9900 . ?
C2 H2B 0.9900 . ?
C3 C4 1.537(5) . ?
C3 C10 1.558(6) . ?
C3 H3 1.0000 . ?
C4 C5 1.576(5) . ?
C4 H4A 0.9900 . ?
C4 H4B 0.9900 . ?
C5 C15 1.531(6) . ?
C5 C6 1.542(6) . ?
C5 C7 1.542(5) . ?
C7 C8 1.510(5) . ?
C7 H7A 0.9900 . ?
C7 H7B 0.9900 . ?
C8 C9 1.510(6) . ?
C8 H8A 0.9900 . ?
C8 H8B 0.9900 . ?
C9 H9A 0.9900 . ?
C9 H9B 0.9900 . ?
C10 C13 1.529(6) . ?
C10 C11 1.536(6) . ?
C10 C12 1.539(6) . ?
C11 H11A 0.9800 . ?
C11 H11B 0.9800 . ?
C11 H11C 0.9800 . ?
C12 H12A 0.9800 . ?
C12 H12B 0.9800 . ?
C12 H12C 0.9800 . ?
C13 H13A 0.9800 . ?
C13 H13B 0.9800 . ?
C13 H13C 0.9800 . ?
C14 H14A 0.9800 . ?
C14 H14B 0.9800 . ?
C14 H14C 0.9800 . ?
C15 C20 1.396(6) . ?
C15 C16 1.408(6) . ?
C16 C17 1.390(6) . ?
C16 H16 0.9500 . ?
C17 C18 1.381(6) . ?
C17 H17 0.9500 . ?
C18 C19 1.402(7) . ?
C18 H18 0.9500 . ?
C19 C20 1.380(7) . ?
C19 H19 0.9500 . ?
C20 H20 0.9500 . ?
S2 C26 1.740(4) . ?
S2 C21 1.803(4) . ?
N2 C26 1.301(5) . ?
N2 C29 1.477(5) . ?
N2 C34 1.481(5) . ?
C21 C22 1.527(6) . ?
C21 H21A 0.9900 . ?
C21 H21B 0.9900 . ?
C22 C23 1.547(5) . ?
C22 H22A 0.9900 . ?
C22 H22B 0.9900 . ?
C23 C24 1.540(5) . ?
C23 C30 1.555(5) . ?
C23 H23 1.0000 . ?
C24 C25 1.577(5) . ?
C24 H24A 0.9900 . ?
C24 H24B 0.9900 . ?
C25 C35 1.532(6) . ?
C25 C26 1.543(6) . ?
C25 C27 1.561(5) . ?
C27 C28 1.524(6) . ?
C27 H27A 0.9900 . ?
C27 H27B 0.9900 . ?
C28 C29 1.515(6) . ?
C28 H28A 0.9900 . ?
C28 H28B 0.9900 . ?
C29 H29A 0.9900 . ?
C29 H29B 0.9900 . ?
C30 C32 1.522(6) . ?
C30 C33 1.542(6) . ?
C30 C31 1.547(6) . ?
C31 H31A 0.9800 . ?
C31 H31B 0.9800 . ?
C31 H31C 0.9800 . ?
C32 H32A 0.9800 . ?
C32 H32B 0.9800 . ?
C32 H32C 0.9800 . ?
C33 H33A 0.9800 . ?
C33 H33B 0.9800 . ?
C33 H33C 0.9800 . ?
C34 H34A 0.9800 . ?
C34 H34B 0.9800 . ?
C34 H34C 0.9800 . ?
C35 C40 1.396(6) . ?
C35 C36 1.398(6) . ?
C36 C37 1.383(6) . ?
C36 H36 0.9500 . ?
C37 C38 1.371(6) . ?
C37 H37 0.9500 . ?
C38 C39 1.387(7) . ?
C38 H38 0.9500 . ?
C39 C40 1.394(6) . ?
C39 H39 0.9500 . ?
C40 H40 0.9500 . ?
Cl1S C1S 1.762(5) . ?
Cl2S C1S 1.751(5) . ?
Cl3S C1S 1.749(5) . ?
C1S H1S 1.0000 . ?

loop_
_geom_torsion_atom_site_label_1
_geom_torsion_atom_site_label_2
_geom_torsion_atom_site_label_3
_geom_torsion_atom_site_label_4
_geom_torsion
_geom_torsion_site_symmetry_1
_geom_torsion_site_symmetry_2
_geom_torsion_site_symmetry_3
_geom_torsion_site_symmetry_4
_geom_torsion_publ_flag
C6 S1 C1 C2 71.4(3) . . . . ?
S1 C1 C2 C3 -57.5(4) . . . . ?
C1 C2 C3 C4 -40.6(5) . . . . ?
C1 C2 C3 C10 -165.5(4) . . . . ?
C2 C3 C4 C5 92.8(4) . . . . ?
C10 C3 C4 C5 -142.2(3) . . . . ?
C3 C4 C5 C15 -142.9(3) . . . . ?
C3 C4 C5 C6 -19.2(5) . . . . ?
C3 C4 C5 C7 99.2(4) . . . . ?
C14 N1 C6 C5 -177.5(4) . . . . ?
C9 N1 C6 C5 6.9(6) . . . . ?
C14 N1 C6 S1 4.2(5) . . . . ?
C9 N1 C6 S1 -171.4(3) . . . . ?
C15 C5 C6 N1 -102.7(4) . . . . ?
C7 C5 C6 N1 16.8(5) . . . . ?
C4 C5 C6 N1 134.0(4) . . . . ?
C15 C5 C6 S1 75.4(4) . . . . ?
C7 C5 C6 S1 -165.1(3) . . . . ?
C4 C5 C6 S1 -47.9(5) . . . . ?
C1 S1 C6 N1 -168.5(3) . . . . ?
C1 S1 C6 C5 13.2(4) . . . . ?
C15 C5 C7 C8 67.3(4) . . . . ?
C6 C5 C7 C8 -52.5(4) . . . . ?
C4 C5 C7 C8 -175.0(3) . . . . ?
C5 C7 C8 C9 66.0(5) . . . . ?
C6 N1 C9 C8 5.2(6) . . . . ?
C14 N1 C9 C8 -170.8(4) . . . . ?
C7 C8 C9 N1 -40.5(5) . . . . ?
C4 C3 C10 C13 -53.0(4) . . . . ?
C2 C3 C10 C13 69.9(5) . . . . ?
C4 C3 C10 C11 -175.3(4) . . . . ?
C2 C3 C10 C11 -52.3(5) . . . . ?
C4 C3 C10 C12 67.3(4) . . . . ?
C2 C3 C10 C12 -169.7(4) . . . . ?
C6 C5 C15 C20 1.7(5) . . . . ?
C7 C5 C15 C20 -116.6(4) . . . . ?
C4 C5 C15 C20 127.9(4) . . . . ?
C6 C5 C15 C16 -179.0(3) . . . . ?
C7 C5 C15 C16 62.7(4) . . . . ?
C4 C5 C15 C16 -52.8(4) . . . . ?
C20 C15 C16 C17 0.4(6) . . . . ?
C5 C15 C16 C17 -178.9(4) . . . . ?
C15 C16 C17 C18 -1.3(6) . . . . ?
C16 C17 C18 C19 0.5(6) . . . . ?
C17 C18 C19 C20 1.2(7) . . . . ?
C18 C19 C20 C15 -2.2(7) . . . . ?
C16 C15 C20 C19 1.3(6) . . . . ?
C5 C15 C20 C19 -179.4(4) . . . . ?
C26 S2 C21 C22 -69.6(3) . . . . ?
S2 C21 C22 C23 56.3(4) . . . . ?
C21 C22 C23 C24 41.8(4) . . . . ?
C21 C22 C23 C30 168.3(3) . . . . ?
C22 C23 C24 C25 -93.7(4) . . . . ?
C30 C23 C24 C25 139.1(3) . . . . ?
C23 C24 C25 C35 143.6(3) . . . . ?
C23 C24 C25 C26 18.3(5) . . . . ?
C23 C24 C25 C27 -98.9(4) . . . . ?
C29 N2 C26 C25 -6.5(6) . . . . ?
C34 N2 C26 C25 177.2(4) . . . . ?
C29 N2 C26 S2 169.0(3) . . . . ?
C34 N2 C26 S2 -7.2(5) . . . . ?
C35 C25 C26 N2 101.0(4) . . . . ?
C27 C25 C26 N2 -18.4(5) . . . . ?
C24 C25 C26 N2 -133.9(4) . . . . ?
C35 C25 C26 S2 -74.2(4) . . . . ?
C27 C25 C26 S2 166.5(3) . . . . ?
C24 C25 C26 S2 51.0(5) . . . . ?
C21 S2 C26 N2 168.4(3) . . . . ?
C21 S2 C26 C25 -16.2(4) . . . . ?
C35 C25 C27 C28 -66.6(4) . . . . ?
C26 C25 C27 C28 53.9(5) . . . . ?
C24 C25 C27 C28 174.8(3) . . . . ?
C25 C27 C28 C29 -65.6(5) . . . . ?
C26 N2 C29 C28 -4.3(6) . . . . ?
C34 N2 C29 C28 172.3(4) . . . . ?
C27 C28 C29 N2 39.4(5) . . . . ?
C24 C23 C30 C32 -65.5(4) . . . . ?
C22 C23 C30 C32 170.6(3) . . . . ?
C24 C23 C30 C33 55.0(4) . . . . ?
C22 C23 C30 C33 -69.0(4) . . . . ?
C24 C23 C30 C31 175.9(3) . . . . ?
C22 C23 C30 C31 52.0(5) . . . . ?
C26 C25 C35 C40 -7.8(5) . . . . ?
C27 C25 C35 C40 110.7(4) . . . . ?
C24 C25 C35 C40 -134.4(4) . . . . ?
C26 C25 C35 C36 175.1(3) . . . . ?
C27 C25 C35 C36 -66.4(5) . . . . ?
C24 C25 C35 C36 48.5(5) . . . . ?
C40 C35 C36 C37 -0.8(6) . . . . ?
C25 C35 C36 C37 176.4(4) . . . . ?
C35 C36 C37 C38 1.9(6) . . . . ?
C36 C37 C38 C39 -1.4(7) . . . . ?
C37 C38 C39 C40 -0.2(7) . . . . ?
C38 C39 C40 C35 1.3(7) . . . . ?
C36 C35 C40 C39 -0.7(6) . . . . ?
C25 C35 C40 C39 -177.9(4) . . . . ?
